data_4338789
loop_
_publ_author_name
'Oishi, Masataka'
'Oshima, Masato'
'Suzuki, Hiroharu'

_publ_section_title
;
 A study on zr-ir multiple bonding active for C-h bond cleavage.
;
_journal_issue 13
_journal_name_full 'Inorganic chemistry'
_journal_page_first 6634
_journal_page_last 6654
_journal_paper_doi 10.1021/ic500258g
_journal_volume 53
_journal_year 2014
_chemical_formula_sum 'C29 H56 Ir N Si2 Zr'
_chemical_formula_weight 758.35
_chemical_name_systematic
; 
 ? 
;
_space_group_IT_number 14
_symmetry_cell_setting monoclinic
_symmetry_space_group_name_Hall '-P 2yn'
_symmetry_space_group_name_H-M 'P 1 21/n 1'
_atom_sites_solution_hydrogens geom
_atom_sites_solution_primary direct
_atom_sites_solution_secondary difmap
_audit_creation_method SHELXL-97
_cell_angle_alpha 90.00
_cell_angle_beta 102.4810(11)
_cell_angle_gamma 90.00
_cell_formula_units_Z 4
_cell_length_a 10.6621(4)
_cell_length_b 18.5922(5)
_cell_length_c 17.7355(6)
_cell_measurement_reflns_used 30059
_cell_measurement_temperature 173(2)
_cell_measurement_theta_max 27.48
_cell_measurement_theta_min 3.00
_cell_volume 3432.7(2)
_computing_cell_refinement 'PROCESS-AUTO (T.Higashi, 1998)'
_computing_data_collection 'PROCESS-AUTO (T.Higashi, 1998)'
_computing_data_reduction 'PROCESS-AUTO (T.Higashi, 1998)'
_computing_molecular_graphics 'ORTEX (P.McArdle, 1995)'
_computing_publication_material SHELXL-97
_computing_structure_refinement 'SHELXL-97 (Sheldrick, 1997)'
_computing_structure_solution 'SHELXS-97 (Sheldrick, 1990)'
_diffrn_ambient_temperature 173(2)
_diffrn_detector_area_resol_mean 100
_diffrn_measured_fraction_theta_full 0.992
_diffrn_measured_fraction_theta_max 0.992
_diffrn_measurement_device_type 'Rigaku R-AXIS RAPID Imaging Plate'
_diffrn_measurement_method 'oscillation photograph'
_diffrn_radiation_monochromator graphite
_diffrn_radiation_source 'Rigaku Rotating Anode ultraX18'
_diffrn_radiation_type MoK\a
_diffrn_radiation_wavelength 0.71069
_diffrn_reflns_av_R_equivalents 0.0261
_diffrn_reflns_av_sigmaI/netI 0.0230
_diffrn_reflns_limit_h_max 13
_diffrn_reflns_limit_h_min -13
_diffrn_reflns_limit_k_max 23
_diffrn_reflns_limit_k_min -24
_diffrn_reflns_limit_l_max 18
_diffrn_reflns_limit_l_min -22
_diffrn_reflns_number 30059
_diffrn_reflns_theta_full 27.48
_diffrn_reflns_theta_max 27.48
_diffrn_reflns_theta_min 3.00
_exptl_absorpt_coefficient_mu 4.262
_exptl_absorpt_correction_T_max 0.6219
_exptl_absorpt_correction_T_min 0.5025
_exptl_absorpt_correction_type numerical
_exptl_absorpt_process_details 'NUMABS (T.Higashi, 1999)'
_exptl_crystal_colour colorless
_exptl_crystal_density_diffrn 1.467
_exptl_crystal_density_meas ?
_exptl_crystal_density_method 'not measured'
_exptl_crystal_description block
_exptl_crystal_F_000 1528
_exptl_crystal_size_max 0.312
_exptl_crystal_size_mid 0.164
_exptl_crystal_size_min 0.130
_refine_diff_density_max 1.093
_refine_diff_density_min -0.803
_refine_diff_density_rms 0.107
_refine_ls_extinction_method none
_refine_ls_goodness_of_fit_ref 1.037
_refine_ls_hydrogen_treatment constr
_refine_ls_matrix_type full
_refine_ls_number_parameters 244
_refine_ls_number_reflns 7798
_refine_ls_number_restraints 6
_refine_ls_restrained_S_all 1.038
_refine_ls_R_factor_all 0.0363
_refine_ls_R_factor_gt 0.0306
_refine_ls_shift/su_max 0.003
_refine_ls_shift/su_mean 0.000
_refine_ls_structure_factor_coef Fsqd
_refine_ls_weighting_details 'calc w=1/[\s^2^(Fo^2^)+(0.0425P)^2^+6.4937P] where P=(Fo^2^+2Fc^2^)/3'
_refine_ls_weighting_scheme calc
_refine_ls_wR_factor_gt 0.0793
_refine_ls_wR_factor_ref 0.0827
_reflns_number_gt 6897
_reflns_number_total 8044
_reflns_threshold_expression >2sigma(I)
_cod_data_source_file ic500258g_si_002.cif
_cod_data_source_block 12
_cod_depositor_comments
;
The following automatic conversions were performed:

'_symmetry_cell_setting' value 'Monoclinic' changed to 'monoclinic'
according to
/usr/data/users/saulius/crontab/automatic-downloads/rss-feeds/ACS/lib/dictionaries/cif_core.dic
dictionary named 'cif_core.dic' version 2.4.2 from 2011-04-26.

Automatic conversion script
Id: cif_fix_values 2281 2013-09-26 08:29:07Z andrius 

 Adding full bibliography for 4338782--4338806.cif.

The following automatic conversions were performed:

'_exptl_crystal_density_meas' value 'not measured' was changed to '?'
- the value is perceived as not measured.

Automatic conversion script
Id: cif_fix_values 3008 2015-01-20 13:52:24Z robertas 
;
_cod_original_sg_symbol_H-M P21/n
_cod_database_code 4338789

loop_
_symmetry_equiv_pos_as_xyz
'x, y, z'
'x+1/2, -y+1/2, z+1/2'
'-x, -y, -z'
'-x-1/2, y-1/2, -z-1/2'

loop_
_atom_site_label
_atom_site_type_symbol
_atom_site_fract_x
_atom_site_fract_y
_atom_site_fract_z
_atom_site_U_iso_or_equiv
_atom_site_adp_type
_atom_site_occupancy
_atom_site_symmetry_multiplicity
_atom_site_calc_flag
_atom_site_refinement_flags
_atom_site_disorder_assembly
_atom_site_disorder_group
Zr1 Zr 0.61675(4) 0.640632(19) 0.18226(2) 0.03325(9) Uani 1 1 d . . .
Ir1 Ir 0.603042(14) 0.582748(8) 0.323542(8) 0.03296(6) Uani 1 1 d . . .
Si1 Si 0.79942(15) 0.60749(8) 0.07686(8) 0.0545(3) Uani 1 1 d . . .
Si2 Si 0.49714(14) 0.80914(7) 0.25585(8) 0.0519(3) Uani 1 1 d . . .
N1 N 0.8064(4) 0.6458(2) 0.1665(2) 0.0482(9) Uani 1 1 d . A .
C1 C 0.6229(5) 0.5885(2) 0.0571(2) 0.0412(9) Uani 1 1 d . . .
C2 C 0.5695(4) 0.5336(2) 0.0973(2) 0.0379(8) Uani 1 1 d . . .
C3 C 0.4461(4) 0.5546(3) 0.1051(2) 0.0475(10) Uani 1 1 d . . .
C4 C 0.4195(5) 0.6225(3) 0.0695(2) 0.0556(12) Uani 1 1 d . . .
C5 C 0.5248(5) 0.6429(3) 0.0388(2) 0.0533(12) Uani 1 1 d . . .
C6 C 0.6312(5) 0.4622(2) 0.1243(3) 0.0529(11) Uani 1 1 d . . .
H6A H 0.7147 0.4706 0.1591 0.079 Uiso 1 1 calc R . .
H6B H 0.6434 0.4342 0.0796 0.067(16) Uiso 1 1 calc R . .
H6C H 0.5756 0.4355 0.1517 0.100 Uiso 1 1 calc R . .
C7 C 0.3535(5) 0.5096(4) 0.1378(3) 0.0738(17) Uani 1 1 d . . .
H7A H 0.2841 0.5401 0.1479 0.111 Uiso 1 1 calc R . .
H7B H 0.3987 0.4873 0.1862 0.111 Uiso 1 1 calc R . .
H7C H 0.3174 0.4720 0.1007 0.111 Uiso 1 1 calc R . .
C8 C 0.2950(6) 0.6630(4) 0.0617(4) 0.094(2) Uani 1 1 d . . .
H8A H 0.2566 0.6519 0.1058 0.141 Uiso 1 1 calc R . .
H8B H 0.2358 0.6487 0.0138 0.141 Uiso 1 1 calc R . .
H8C H 0.3116 0.7148 0.0605 0.141 Uiso 1 1 calc R . .
C9 C 0.5303(8) 0.7099(3) -0.0080(3) 0.087(2) Uani 1 1 d . . .
H9A H 0.5565 0.6972 -0.0560 0.131 Uiso 1 1 calc R . .
H9B H 0.5928 0.7435 0.0218 0.131 Uiso 1 1 calc R . .
H9C H 0.4454 0.7325 -0.0203 0.131 Uiso 1 1 calc R . .
C10 C 0.8988(6) 0.5244(4) 0.0761(4) 0.0807(19) Uani 1 1 d . . .
H10A H 0.9878 0.5381 0.0768 0.121 Uiso 1 1 calc R . .
H10B H 0.8644 0.4965 0.0293 0.121 Uiso 1 1 calc R . .
H10C H 0.8962 0.4952 0.1217 0.11(3) Uiso 1 1 calc R . .
C11 C 0.8420(9) 0.6671(5) -0.0003(4) 0.115(3) Uani 1 1 d . . .
H11A H 0.9347 0.6647 0.0025 0.173 Uiso 1 1 calc R . .
H11B H 0.8176 0.7168 0.0078 0.173 Uiso 1 1 calc R . .
H11C H 0.7958 0.6507 -0.0513 0.173 Uiso 1 1 calc R . .
C12 C 0.9269(5) 0.6706(3) 0.2205(3) 0.0678(14) Uiso 1 1 d D . .
C13 C 0.989(2) 0.6041(8) 0.2648(13) 0.113(7) Uiso 0.53(3) 1 d PD A 1
C14 C 0.9123(19) 0.7292(8) 0.2794(10) 0.093(6) Uiso 0.53(3) 1 d PD A 1
C15 C 0.9991(15) 0.7127(8) 0.1671(7) 0.083(5) Uiso 0.53(3) 1 d PD A 1
C13A C 0.9679(17) 0.6125(7) 0.2833(9) 0.070(5) Uiso 0.47(3) 1 d PD A 2
C14A C 0.8870(14) 0.7390(5) 0.2594(8) 0.053(3) Uiso 0.47(3) 1 d PD A 2
C15A C 1.0460(11) 0.6769(9) 0.1846(9) 0.076(5) Uiso 0.47(3) 1 d PD A 2
C16 C 0.5559(6) 0.7593(2) 0.1804(3) 0.0610(14) Uani 1 1 d . . .
H16A H 0.6308 0.7869 0.1716 0.09(2) Uiso 1 1 calc R . .
H16B H 0.4882 0.7649 0.1328 0.10(2) Uiso 1 1 calc R . .
C17 C 0.6136(5) 0.8111(3) 0.3503(3) 0.0585(12) Uani 1 1 d . . .
H17A H 0.6943 0.8327 0.3437 0.088 Uiso 1 1 calc R . .
H17B H 0.6297 0.7619 0.3698 0.088 Uiso 1 1 calc R . .
H17C H 0.5781 0.8396 0.3872 0.060(15) Uiso 1 1 calc R . .
C18 C 0.3449(6) 0.7702(4) 0.2703(4) 0.092(2) Uani 1 1 d . . .
H18A H 0.3159 0.7967 0.3112 0.139 Uiso 1 1 calc R . .
H18B H 0.3582 0.7196 0.2852 0.139 Uiso 1 1 calc R . .
H18C H 0.2796 0.7737 0.2222 0.139 Uiso 1 1 calc R . .
C19 C 0.4654(8) 0.9065(3) 0.2261(4) 0.090(2) Uani 1 1 d . . .
H19A H 0.5463 0.9297 0.2223 0.135 Uiso 1 1 calc R . .
H19B H 0.4283 0.9315 0.2647 0.135 Uiso 1 1 calc R . .
H19C H 0.4052 0.9085 0.1758 0.135 Uiso 1 1 calc R . .
C20 C 0.7037(3) 0.5613(2) 0.44674(19) 0.0380(15) Uiso 0.33 1 d PG B 1
C21 C 0.5806(4) 0.59340(17) 0.44553(18) 0.0393(14) Uiso 0.33 1 d PG B 1
C22 C 0.4832(3) 0.54528(19) 0.40551(18) 0.0375(13) Uiso 0.33 1 d PG B 1
C23 C 0.5459(4) 0.48342(17) 0.38198(18) 0.0365(13) Uiso 0.33 1 d PG B 1
C24 C 0.6822(3) 0.49331(19) 0.40747(19) 0.0337(13) Uiso 0.33 1 d PG B 1
C25 C 0.8343(5) 0.5937(3) 0.4833(3) 0.076(3) Uiso 0.33 1 d PG B 1
C26 C 0.5575(6) 0.6660(2) 0.4806(3) 0.072(3) Uiso 0.33 1 d PG B 1
C27 C 0.3382(4) 0.5577(3) 0.3906(3) 0.068(2) Uiso 0.33 1 d PG B 1
C28 C 0.4795(6) 0.4185(3) 0.3377(3) 0.073(3) Uiso 0.33 1 d PG B 1
C29 C 0.7861(6) 0.4408(3) 0.3950(3) 0.079(3) Uiso 0.33 1 d PG B 1
C20A C 0.6642(4) 0.58360(18) 0.45117(18) 0.0380(15) Uiso 0.33 1 d PG B 2
C21A C 0.5262(4) 0.58722(18) 0.43034(19) 0.0393(14) Uiso 0.33 1 d PG B 2
C22A C 0.4801(3) 0.52268(19) 0.38859(18) 0.0375(13) Uiso 0.33 1 d PG B 2
C23A C 0.5897(4) 0.47916(17) 0.38361(18) 0.0365(13) Uiso 0.33 1 d PG B 2
C24A C 0.7035(3) 0.5168(2) 0.42229(19) 0.0337(13) Uiso 0.33 1 d PG B 2
C25A C 0.7535(6) 0.6407(3) 0.4961(3) 0.076(3) Uiso 0.33 1 d PG B 2
C26A C 0.4430(6) 0.6489(3) 0.4493(3) 0.072(3) Uiso 0.33 1 d PG B 2
C27A C 0.3394(4) 0.5037(3) 0.3553(3) 0.068(2) Uiso 0.33 1 d PG B 2
C28A C 0.5859(7) 0.4058(2) 0.3441(3) 0.073(3) Uiso 0.33 1 d PG B 2
C29A C 0.8419(5) 0.4905(3) 0.4311(3) 0.079(3) Uiso 0.33 1 d PG B 2
C20B C 0.6208(4) 0.59752(18) 0.45315(19) 0.0380(15) Uiso 0.33 1 d PG B 3
C21B C 0.4922(3) 0.57512(19) 0.42016(19) 0.0393(14) Uiso 0.33 1 d PG B 3
C22B C 0.4983(3) 0.50637(18) 0.38489(17) 0.0375(13) Uiso 0.33 1 d PG B 3
C23B C 0.6306(4) 0.48627(17) 0.39608(18) 0.0365(13) Uiso 0.33 1 d PG B 3
C24B C 0.7063(3) 0.5426(2) 0.43826(18) 0.0337(13) Uiso 0.33 1 d PG B 3
C25B C 0.6597(7) 0.6674(3) 0.4964(3) 0.076(3) Uiso 0.33 1 d PG B 3
C26B C 0.3705(5) 0.6170(3) 0.4222(3) 0.072(3) Uiso 0.33 1 d PG B 3
C27B C 0.3842(5) 0.4624(3) 0.3429(3) 0.068(2) Uiso 0.33 1 d PG B 3
C28B C 0.6817(6) 0.4172(3) 0.3680(3) 0.073(3) Uiso 0.33 1 d PG B 3
C29B C 0.8520(4) 0.5439(4) 0.4629(3) 0.079(3) Uiso 0.33 1 d PG B 3
H1 H 0.6762 0.5520 0.2586 0.081(18) Uiso 1 1 d G . .
H2 H 0.6661 0.6595 0.3063 0.066(16) Uiso 1 1 d G . .
H3 H 0.4812 0.6084 0.2570 0.076(17) Uiso 1 1 d G . .

loop_
_atom_site_aniso_label
_atom_site_aniso_U_11
_atom_site_aniso_U_22
_atom_site_aniso_U_33
_atom_site_aniso_U_23
_atom_site_aniso_U_13
_atom_site_aniso_U_12
Zr1 0.0439(2) 0.03166(17) 0.02518(17) 0.00169(12) 0.00966(14) 0.00153(14)
Ir1 0.03867(9) 0.03537(9) 0.02491(8) 0.00238(5) 0.00700(6) -0.00243(6)
Si1 0.0674(9) 0.0603(8) 0.0459(7) -0.0032(6) 0.0342(6) -0.0127(7)
Si2 0.0631(8) 0.0461(7) 0.0439(7) -0.0111(5) 0.0061(6) 0.0076(6)
N1 0.057(2) 0.047(2) 0.045(2) -0.0067(15) 0.0206(17) -0.0161(17)
C1 0.059(3) 0.040(2) 0.0264(19) 0.0004(14) 0.0113(17) 0.0055(18)
C2 0.046(2) 0.041(2) 0.0256(18) -0.0022(14) 0.0050(15) -0.0008(17)
C3 0.044(2) 0.065(3) 0.030(2) -0.0074(18) 0.0010(17) -0.003(2)
C4 0.057(3) 0.075(3) 0.030(2) -0.005(2) -0.0032(19) 0.023(2)
C5 0.082(3) 0.052(3) 0.0230(19) 0.0044(17) 0.006(2) 0.017(2)
C6 0.079(3) 0.037(2) 0.041(2) -0.0013(17) 0.009(2) 0.004(2)
C7 0.052(3) 0.115(5) 0.053(3) -0.016(3) 0.008(2) -0.031(3)
C8 0.073(4) 0.143(6) 0.055(3) -0.014(4) -0.010(3) 0.057(4)
C9 0.165(7) 0.062(3) 0.035(3) 0.018(2) 0.022(3) 0.030(4)
C10 0.060(3) 0.112(5) 0.076(4) -0.030(4) 0.028(3) 0.008(3)
C11 0.142(7) 0.139(7) 0.083(5) 0.021(5) 0.063(5) -0.046(6)
C16 0.104(4) 0.038(2) 0.044(3) 0.0031(18) 0.024(3) 0.016(3)
C17 0.074(3) 0.045(2) 0.053(3) -0.011(2) 0.004(2) -0.002(2)
C18 0.067(4) 0.110(5) 0.103(5) -0.050(4) 0.023(4) -0.014(4)
C19 0.127(6) 0.066(4) 0.071(4) -0.009(3) 0.006(4) 0.043(4)

loop_
_atom_type_symbol
_atom_type_description
_atom_type_scat_dispersion_real
_atom_type_scat_dispersion_imag
_atom_type_scat_source
C C 0.0033 0.0016 'International Tables Vol C Tables 4.2.6.8 and 6.1.1.4'
H H 0.0000 0.0000 'International Tables Vol C Tables 4.2.6.8 and 6.1.1.4'
Ir Ir -1.4442 7.9887 'International Tables Vol C Tables 4.2.6.8 and 6.1.1.4'
N N 0.0061 0.0033 'International Tables Vol C Tables 4.2.6.8 and 6.1.1.4'
Si Si 0.0817 0.0704 'International Tables Vol C Tables 4.2.6.8 and 6.1.1.4'
Zr Zr -2.9673 0.5597 'International Tables Vol C Tables 4.2.6.8 and 6.1.1.4'

loop_
_geom_angle_atom_site_label_1
_geom_angle_atom_site_label_2
_geom_angle_atom_site_label_3
_geom_angle
N1 Zr1 C16 103.37(19)
N1 Zr1 C1 71.41(15)
C16 Zr1 C1 115.60(15)
N1 Zr1 C2 91.74(14)
C16 Zr1 C2 137.86(17)
C1 Zr1 C2 33.81(13)
N1 Zr1 C5 92.34(16)
C16 Zr1 C5 85.56(16)
C1 Zr1 C5 33.73(14)
C2 Zr1 C5 54.31(14)
N1 Zr1 C3 123.06(14)
C16 Zr1 C3 115.0(2)
C1 Zr1 C3 54.90(15)
C2 Zr1 C3 32.21(14)
C5 Zr1 C3 53.11(16)
N1 Zr1 C4 123.15(15)
C16 Zr1 C4 86.22(19)
C1 Zr1 C4 54.71(15)
C2 Zr1 C4 53.34(14)
C5 Zr1 C4 31.77(17)
C3 Zr1 C4 31.72(16)
N1 Zr1 Ir1 112.29(11)
C16 Zr1 Ir1 108.50(12)
C1 Zr1 Ir1 133.57(9)
C2 Zr1 Ir1 101.26(9)
C5 Zr1 Ir1 146.85(13)
C3 Zr1 Ir1 94.02(10)
C4 Zr1 Ir1 117.17(13)
N1 Zr1 Si1 33.40(10)
C16 Zr1 Si1 113.71(14)
C1 Zr1 Si1 38.00(12)
C2 Zr1 Si1 62.39(10)
C5 Zr1 Si1 62.87(13)
C3 Zr1 Si1 91.15(10)
C4 Zr1 Si1 91.14(11)
Ir1 Zr1 Si1 130.24(3)
C23B Ir1 C24A 26.1
C23B Ir1 C20A 55.48(8)
C24A Ir1 C20A 37.92(6)
C23B Ir1 C23A 12.0
C24A Ir1 C23A 37.88(6)
C20A Ir1 C23A 63.34(9)
C23B Ir1 C21A 63.72(9)
C24A Ir1 C21A 63.33(9)
C20A Ir1 C21A 37.85(6)
C23A Ir1 C21A 63.24(9)
C23B Ir1 C24B 37.83(6)
C24A Ir1 C24B 14.4
C20A Ir1 C24B 24.4
C23A Ir1 C24B 48.69(7)
C21A Ir1 C24B 55.47(8)
C23B Ir1 C22A 45.84(7)
C24A Ir1 C22A 63.29(9)
C20A Ir1 C22A 63.27(9)
C23A Ir1 C22A 37.79(6)
C21A Ir1 C22A 37.78(6)
C24B Ir1 C22A 65.63(9)
C23B Ir1 C22B 37.76(6)
C24A Ir1 C22B 57.95(8)
C20A Ir1 C22B 64.79(9)
C23A Ir1 C22B 28.7
C21A Ir1 C22B 44.93(7)
C24B Ir1 C22B 62.65(8)
C22A Ir1 C22B 9.6
C23B Ir1 C21 62.16(8)
C24A Ir1 C21 54.44(8)
C20A Ir1 C21 23.2
C23A Ir1 C21 65.25(9)
C21A Ir1 C21 15.4
C24B Ir1 C21 43.89(6)
C22A Ir1 C21 49.06(7)
C22B Ir1 C21 54.19(8)
C23B Ir1 C22 52.26(7)
C24A Ir1 C22 64.01(8)
C20A Ir1 C22 54.80(8)
C23A Ir1 C22 46.80(7)
C21A Ir1 C22 24.9
C24B Ir1 C22 62.70(8)
C22A Ir1 C22 13.2
C22B Ir1 C22 21.7
C21 Ir1 C22 37.42(6)
C23B Ir1 C20 46.34(7)
C24A Ir1 C20 24.1
C20A Ir1 C20 15.6
C23A Ir1 C20 56.44(8)
C21A Ir1 C20 50.64(7)
C24B Ir1 C20 9.8
C22A Ir1 C20 67.57(9)
C22B Ir1 C20 66.27(9)
C21 Ir1 C20 37.35(6)
C22 Ir1 C20 62.30(8)
C23B Ir1 C23 22.8
C24A Ir1 C23 47.05(7)
C20A Ir1 C23 65.62(9)
C23A Ir1 C23 11.9
C21A Ir1 C23 56.99(8)
C24B Ir1 C23 55.67(8)
C22A Ir1 C23 26.7
C22B Ir1 C23 17.2
C21 Ir1 C23 62.22(8)
C22 Ir1 C23 37.18(6)
C20 Ir1 C23 61.98(8)
N1 Si1 C1 95.25(19)
N1 Si1 C10 115.7(3)
C1 Si1 C10 113.0(2)
N1 Si1 C11 117.1(3)
C1 Si1 C11 111.3(3)
C10 Si1 C11 104.6(4)
N1 Si1 Zr1 42.00(13)
C1 Si1 Zr1 53.26(12)
C10 Si1 Zr1 127.6(2)
C11 Si1 Zr1 127.7(3)
C16 Si2 C18 110.5(3)
C16 Si2 C17 113.5(3)
C18 Si2 C17 108.6(3)
C16 Si2 C19 110.2(3)
C18 Si2 C19 107.7(4)
C17 Si2 C19 106.1(3)
C12 N1 Si1 125.0(3)
C12 N1 Zr1 130.2(3)
Si1 N1 Zr1 104.60(19)
C2 C1 C5 105.4(4)
C2 C1 Si1 122.2(3)
C5 C1 Si1 124.1(3)
C2 C1 Zr1 74.8(2)
C5 C1 Zr1 76.4(2)
Si1 C1 Zr1 88.74(17)
C3 C2 C1 109.4(4)
C3 C2 C6 124.3(4)
C1 C2 C6 126.2(4)
C3 C2 Zr1 77.8(2)
C1 C2 Zr1 71.4(2)
C6 C2 Zr1 119.6(3)
C2 C3 C4 107.7(4)
C2 C3 C7 126.2(5)
C4 C3 C7 125.8(5)
C2 C3 Zr1 70.0(2)
C4 C3 Zr1 74.5(3)
C7 C3 Zr1 125.9(3)
C5 C4 C3 108.3(4)
C5 C4 C8 126.4(5)
C3 C4 C8 125.1(6)
C5 C4 Zr1 71.4(3)
C3 C4 Zr1 73.8(2)
C8 C4 Zr1 123.9(4)
C4 C5 C1 109.1(4)
C4 C5 C9 124.6(5)
C1 C5 C9 126.3(5)
C4 C5 Zr1 76.9(2)
C1 C5 Zr1 69.9(2)
C9 C5 Zr1 121.2(4)
N1 C12 C13 107.0(10)
N1 C12 C14 116.9(9)
C13 C12 C14 108.4(11)
N1 C12 C15A 115.4(7)
C13 C12 C15A 88.3(10)
C14 C12 C15A 116.1(10)
N1 C12 C13A 108.3(7)
C13 C12 C13A 17.2(11)
C14 C12 C13A 93.4(10)
C15A C12 C13A 102.7(10)
N1 C12 C14A 104.9(7)
C13 C12 C14A 124.1(11)
C14 C12 C14A 16.2(9)
C15A C12 C14A 116.9(9)
C13A C12 C14A 108.3(9)
N1 C12 C15 103.6(6)
C13 C12 C15 120.2(11)
C14 C12 C15 101.2(9)
C15A C12 C15 31.9(6)
C13A C12 C15 133.7(10)
C14A C12 C15 94.5(8)
Si2 C16 Zr1 127.6(2)
C24 C20 C21 108.0
C24 C20 C25 126.0
C21 C20 C25 126.0
C24 C20 Ir1 72.12(11)
C21 C20 Ir1 70.73(11)
C25 C20 Ir1 122.81(10)
C22 C21 C20 108.0
C22 C21 C26 126.0
C20 C21 C26 126.0
C22 C21 Ir1 71.58(11)
C20 C21 Ir1 71.92(11)
C26 C21 Ir1 122.19(10)
C21 C22 C23 108.0
C21 C22 C27 126.0
C23 C22 C27 126.0
C21 C22 Ir1 70.99(11)
C23 C22 Ir1 72.19(11)
C27 C22 Ir1 122.50(10)
C22 C23 C24 108.0
C22 C23 C28 126.0
C24 C23 C28 126.0
C22 C23 Ir1 70.64(11)
C24 C23 Ir1 71.70(11)
C28 C23 Ir1 123.30(10)
C20 C24 C23 108.0
C20 C24 C29 126.0
C23 C24 C29 126.0
C20 C24 Ir1 70.81(11)
C23 C24 Ir1 71.33(11)
C29 C24 Ir1 123.49(10)
C24A C20A C21A 108.0
C24A C20A C25A 126.0
C21A C20A C25A 126.0
C24A C20A Ir1 71.00(11)
C21A C20A Ir1 71.30(11)
C25A C20A Ir1 123.35(10)
C22A C21A C20A 108.0
C22A C21A C26A 126.0
C20A C21A C26A 126.0
C22A C21A Ir1 71.21(11)
C20A C21A Ir1 70.85(11)
C26A C21A Ir1 123.58(10)
C23A C22A C21A 108.0
C23A C22A C27A 126.0
C21A C22A C27A 126.0
C23A C22A Ir1 70.94(11)
C21A C22A Ir1 71.01(11)
C27A C22A Ir1 123.68(10)
C22A C23A C24A 108.0
C22A C23A C28A 126.0
C24A C23A C28A 126.0
C22A C23A Ir1 71.27(11)
C24A C23A Ir1 70.86(11)
C28A C23A Ir1 123.51(10)
C20A C24A C23A 108.0
C20A C24A C29A 126.0
C23A C24A C29A 126.0
C20A C24A Ir1 71.08(11)
C23A C24A Ir1 71.26(11)
C29A C24A Ir1 123.30(10)
C21B C20B C24B 108.0
C21B C20B C25B 126.0
C24B C20B C25B 126.0
C21B C20B Ir1 71.92(11)
C24B C20B Ir1 69.24(11)
C25B C20B Ir1 124.43(10)
C22B C21B C20B 108.0
C22B C21B C26B 126.0
C20B C21B C26B 126.0
C22B C21B Ir1 69.41(11)
C20B C21B Ir1 71.58(11)
C26B C21B Ir1 124.61(10)
C23B C22B C21B 108.0
C23B C22B C27B 126.0
C21B C22B C27B 126.0
C23B C22B Ir1 69.60(11)
C21B C22B Ir1 73.68(11)
C27B C22B Ir1 122.38(10)
C22B C23B C24B 108.0
C22B C23B C28B 126.0
C24B C23B C28B 126.0
C22B C23B Ir1 72.64(11)
C24B C23B Ir1 72.32(11)
C28B C23B Ir1 120.80(11)
C23B C24B C20B 108.0
C23B C24B C29B 126.0
C20B C24B C29B 126.0
C23B C24B Ir1 69.85(11)
C20B C24B Ir1 73.75(11)
C29B C24B Ir1 122.09(10)

loop_
_geom_bond_atom_site_label_1
_geom_bond_atom_site_label_2
_geom_bond_distance
Zr1 N1 2.102(4)
Zr1 C16 2.298(4)
Zr1 C1 2.437(4)
Zr1 C2 2.481(4)
Zr1 C5 2.521(4)
Zr1 C3 2.582(4)
Zr1 C4 2.592(5)
Zr1 Ir1 2.7598(4)
Zr1 Si1 3.0400(13)
Ir1 C23B 2.190(3)
Ir1 C24A 2.215(3)
Ir1 C20A 2.216(3)
Ir1 C23A 2.220(3)
Ir1 C21A 2.222(3)
Ir1 C24B 2.223(3)
Ir1 C22A 2.225(3)
Ir1 C22B 2.230(3)
Ir1 C21 2.236(3)
Ir1 C22 2.244(3)
Ir1 C20 2.252(3)
Ir1 C23 2.264(3)
Si1 N1 1.729(4)
Si1 C1 1.872(5)
Si1 C10 1.875(6)
Si1 C11 1.891(6)
Si2 C16 1.845(5)
Si2 C18 1.845(7)
Si2 C17 1.857(5)
Si2 C19 1.895(6)
N1 C12 1.499(7)
C1 C2 1.431(6)
C1 C5 1.441(6)
C2 C3 1.408(6)
C2 C6 1.513(6)
C3 C4 1.414(7)
C3 C7 1.503(7)
C4 C5 1.401(7)
C4 C8 1.507(7)
C5 C9 1.505(7)
C12 C13 1.536(5)
C12 C14 1.540(5)
C12 C15A 1.543(5)
C12 C13A 1.546(5)
C12 C14A 1.549(5)
C12 C15 1.554(5)
C20 C24 1.4372(18)
C20 C21 1.4373(18)
C20 C25 1.528(2)
C21 C22 1.4373(18)
C21 C26 1.5278(19)
C22 C23 1.4373(18)
C22 C27 1.5278(19)
C23 C24 1.4373(18)
C23 C28 1.5278(19)
C24 C29 1.5278(19)
C20A C24A 1.4395(18)
C20A C21A 1.4395(18)
C20A C25A 1.5302(19)
C21A C22A 1.4395(18)
C21A C26A 1.5302(19)
C22A C23A 1.4395(18)
C22A C27A 1.5302(19)
C23A C24A 1.4395(18)
C23A C28A 1.5302(19)
C24A C29A 1.5302(19)
C20B C21B 1.4308(18)
C20B C24B 1.4308(18)
C20B C25B 1.5209(19)
C21B C22B 1.4308(18)
C21B C26B 1.5209(19)
C22B C23B 1.4307(18)
C22B C27B 1.5209(19)
C23B C24B 1.4308(18)
C23B C28B 1.5209(19)
C24B C29B 1.5209(19)

loop_
_geom_torsion_atom_site_label_1
_geom_torsion_atom_site_label_2
_geom_torsion_atom_site_label_3
_geom_torsion_atom_site_label_4
_geom_torsion
C16 Zr1 Si1 N1 78.0(3)
C1 Zr1 Si1 N1 179.8(3)
C2 Zr1 Si1 N1 -148.8(2)
C5 Zr1 Si1 N1 149.4(2)
C3 Zr1 Si1 N1 -163.9(2)
C4 Zr1 Si1 N1 164.4(2)
Ir1 Zr1 Si1 N1 -67.6(2)
N1 Zr1 Si1 C1 -179.8(3)
C16 Zr1 Si1 C1 -101.8(2)
C2 Zr1 Si1 C1 31.39(18)
C5 Zr1 Si1 C1 -30.5(2)
C3 Zr1 Si1 C1 16.30(19)
C4 Zr1 Si1 C1 -15.4(2)
Ir1 Zr1 Si1 C1 112.55(15)
N1 Zr1 Si1 C10 87.9(3)
C16 Zr1 Si1 C10 165.9(3)
C1 Zr1 Si1 C10 -92.3(3)
C2 Zr1 Si1 C10 -60.9(3)
C5 Zr1 Si1 C10 -122.7(3)
C3 Zr1 Si1 C10 -76.0(3)
C4 Zr1 Si1 C10 -107.7(3)
Ir1 Zr1 Si1 C10 20.3(3)
N1 Zr1 Si1 C11 -90.0(4)
C16 Zr1 Si1 C11 -12.0(4)
C1 Zr1 Si1 C11 89.8(4)
C2 Zr1 Si1 C11 121.2(4)
C5 Zr1 Si1 C11 59.3(4)
C3 Zr1 Si1 C11 106.1(4)
C4 Zr1 Si1 C11 74.4(4)
Ir1 Zr1 Si1 C11 -157.7(4)
C1 Si1 N1 C12 176.0(4)
C10 Si1 N1 C12 57.4(5)
C11 Si1 N1 C12 -66.8(5)
Zr1 Si1 N1 C12 175.8(5)
C1 Si1 N1 Zr1 0.1(2)
C10 Si1 N1 Zr1 -118.5(3)
C11 Si1 N1 Zr1 117.4(4)
C16 Zr1 N1 C12 71.5(4)
C1 Zr1 N1 C12 -175.7(4)
C2 Zr1 N1 C12 -148.2(4)
C5 Zr1 N1 C12 157.5(4)
C3 Zr1 N1 C12 -156.2(4)
C4 Zr1 N1 C12 165.7(4)
Ir1 Zr1 N1 C12 -45.3(4)
Si1 Zr1 N1 C12 -175.5(5)
C16 Zr1 N1 Si1 -113.0(2)
C1 Zr1 N1 Si1 -0.12(16)
C2 Zr1 N1 Si1 27.35(19)
C5 Zr1 N1 Si1 -27.0(2)
C3 Zr1 N1 Si1 19.3(3)
C4 Zr1 N1 Si1 -18.7(3)
Ir1 Zr1 N1 Si1 130.27(15)
N1 Si1 C1 C2 -71.2(3)
C10 Si1 C1 C2 49.6(4)
C11 Si1 C1 C2 167.0(4)
Zr1 Si1 C1 C2 -71.1(3)
N1 Si1 C1 C5 72.4(4)
C10 Si1 C1 C5 -166.8(4)
C11 Si1 C1 C5 -49.3(5)
Zr1 Si1 C1 C5 72.6(3)
N1 Si1 C1 Zr1 -0.12(17)
C10 Si1 C1 Zr1 120.7(3)
C11 Si1 C1 Zr1 -121.9(3)
N1 Zr1 C1 C2 124.1(3)
C16 Zr1 C1 C2 -139.7(3)
C5 Zr1 C1 C2 -110.4(4)
C3 Zr1 C1 C2 -36.0(2)
C4 Zr1 C1 C2 -75.1(3)
Ir1 Zr1 C1 C2 20.6(3)
Si1 Zr1 C1 C2 123.9(3)
N1 Zr1 C1 C5 -125.5(3)
C16 Zr1 C1 C5 -29.3(4)
C2 Zr1 C1 C5 110.4(4)
C3 Zr1 C1 C5 74.4(3)
C4 Zr1 C1 C5 35.3(3)
Ir1 Zr1 C1 C5 131.0(3)
Si1 Zr1 C1 C5 -125.7(3)
N1 Zr1 C1 Si1 0.10(15)
C16 Zr1 C1 Si1 96.4(2)
C2 Zr1 C1 Si1 -123.9(3)
C5 Zr1 C1 Si1 125.7(3)
C3 Zr1 C1 Si1 -159.9(2)
C4 Zr1 C1 Si1 161.0(2)
Ir1 Zr1 C1 Si1 -103.33(15)
C5 C1 C2 C3 -1.6(4)
Si1 C1 C2 C3 147.8(3)
Zr1 C1 C2 C3 69.2(3)
C5 C1 C2 C6 175.6(4)
Si1 C1 C2 C6 -34.9(5)
Zr1 C1 C2 C6 -113.5(4)
C5 C1 C2 Zr1 -70.9(3)
Si1 C1 C2 Zr1 78.6(3)
N1 Zr1 C2 C3 -167.4(3)
C16 Zr1 C2 C3 -55.1(4)
C1 Zr1 C2 C3 -115.6(4)
C5 Zr1 C2 C3 -75.7(3)
C4 Zr1 C2 C3 -36.1(3)
Ir1 Zr1 C2 C3 79.5(2)
Si1 Zr1 C2 C3 -150.8(3)
N1 Zr1 C2 C1 -51.8(3)
C16 Zr1 C2 C1 60.5(4)
C5 Zr1 C2 C1 39.8(3)
C3 Zr1 C2 C1 115.6(4)
C4 Zr1 C2 C1 79.5(3)
Ir1 Zr1 C2 C1 -164.9(2)
Si1 Zr1 C2 C1 -35.2(2)
N1 Zr1 C2 C6 70.0(4)
C16 Zr1 C2 C6 -177.8(4)
C1 Zr1 C2 C6 121.7(5)
C5 Zr1 C2 C6 161.6(4)
C3 Zr1 C2 C6 -122.7(4)
C4 Zr1 C2 C6 -158.8(4)
Ir1 Zr1 C2 C6 -43.2(3)
Si1 Zr1 C2 C6 86.5(3)
C1 C2 C3 C4 0.5(5)
C6 C2 C3 C4 -176.9(4)
Zr1 C2 C3 C4 65.5(3)
C1 C2 C3 C7 174.5(4)
C6 C2 C3 C7 -2.8(7)
Zr1 C2 C3 C7 -120.4(4)
C1 C2 C3 Zr1 -65.0(3)
C6 C2 C3 Zr1 117.7(4)
N1 Zr1 C3 C2 15.1(3)
C16 Zr1 C3 C2 142.6(3)
C1 Zr1 C3 C2 37.8(2)
C5 Zr1 C3 C2 79.8(3)
C4 Zr1 C3 C2 116.0(4)
Ir1 Zr1 C3 C2 -104.8(2)
Si1 Zr1 C3 C2 25.6(2)
N1 Zr1 C3 C4 -100.8(3)
C16 Zr1 C3 C4 26.6(3)
C1 Zr1 C3 C4 -78.1(3)
C2 Zr1 C3 C4 -116.0(4)
C5 Zr1 C3 C4 -36.1(3)
Ir1 Zr1 C3 C4 139.2(3)
Si1 Zr1 C3 C4 -90.3(3)
N1 Zr1 C3 C7 135.9(4)
C16 Zr1 C3 C7 -96.6(5)
C1 Zr1 C3 C7 158.6(5)
C2 Zr1 C3 C7 120.8(6)
C5 Zr1 C3 C7 -159.4(5)
C4 Zr1 C3 C7 -123.3(6)
Ir1 Zr1 C3 C7 15.9(5)
Si1 Zr1 C3 C7 146.4(5)
C2 C3 C4 C5 1.0(5)
C7 C3 C4 C5 -173.2(4)
Zr1 C3 C4 C5 63.4(3)
C2 C3 C4 C8 177.2(5)
C7 C3 C4 C8 3.0(8)
Zr1 C3 C4 C8 -120.4(5)
C2 C3 C4 Zr1 -62.5(3)
C7 C3 C4 Zr1 123.4(5)
N1 Zr1 C4 C5 -15.8(4)
C16 Zr1 C4 C5 87.7(3)
C1 Zr1 C4 C5 -37.6(3)
C2 Zr1 C4 C5 -79.7(3)
C3 Zr1 C4 C5 -116.4(4)
Ir1 Zr1 C4 C5 -163.4(2)
Si1 Zr1 C4 C5 -26.0(3)
N1 Zr1 C4 C3 100.5(3)
C16 Zr1 C4 C3 -156.0(3)
C1 Zr1 C4 C3 78.8(3)
C2 Zr1 C4 C3 36.7(2)
C5 Zr1 C4 C3 116.4(4)
Ir1 Zr1 C4 C3 -47.1(3)
Si1 Zr1 C4 C3 90.3(3)
N1 Zr1 C4 C8 -137.7(5)
C16 Zr1 C4 C8 -34.2(6)
C1 Zr1 C4 C8 -159.5(6)
C2 Zr1 C4 C8 158.4(6)
C5 Zr1 C4 C8 -121.9(7)
C3 Zr1 C4 C8 121.8(7)
Ir1 Zr1 C4 C8 74.7(6)
Si1 Zr1 C4 C8 -147.9(5)
C3 C4 C5 C1 -2.0(5)
C8 C4 C5 C1 -178.1(5)
Zr1 C4 C5 C1 63.0(3)
C3 C4 C5 C9 176.0(5)
C8 C4 C5 C9 -0.1(8)
Zr1 C4 C5 C9 -119.0(5)
C3 C4 C5 Zr1 -65.0(3)
C8 C4 C5 Zr1 118.9(5)
C2 C1 C5 C4 2.2(5)
Si1 C1 C5 C4 -146.5(3)
Zr1 C1 C5 C4 -67.5(3)
C2 C1 C5 C9 -175.8(5)
Si1 C1 C5 C9 35.6(6)
Zr1 C1 C5 C9 114.5(5)
C2 C1 C5 Zr1 69.7(3)
Si1 C1 C5 Zr1 -78.9(3)
N1 Zr1 C5 C4 166.8(3)
C16 Zr1 C5 C4 -90.0(3)
C1 Zr1 C5 C4 116.3(4)
C2 Zr1 C5 C4 76.3(3)
C3 Zr1 C5 C4 36.1(3)
Ir1 Zr1 C5 C4 27.6(4)
Si1 Zr1 C5 C4 150.5(3)
N1 Zr1 C5 C1 50.5(3)
C16 Zr1 C5 C1 153.8(3)
C2 Zr1 C5 C1 -40.0(3)
C3 Zr1 C5 C1 -80.2(3)
C4 Zr1 C5 C1 -116.3(4)
Ir1 Zr1 C5 C1 -88.7(3)
Si1 Zr1 C5 C1 34.2(2)
N1 Zr1 C5 C9 -70.5(5)
C16 Zr1 C5 C9 32.7(5)
C1 Zr1 C5 C9 -121.0(6)
C2 Zr1 C5 C9 -161.0(5)
C3 Zr1 C5 C9 158.8(5)
C4 Zr1 C5 C9 122.7(6)
Ir1 Zr1 C5 C9 150.3(4)
Si1 Zr1 C5 C9 -86.8(5)
Si1 N1 C12 C13 -82.7(11)
Zr1 N1 C12 C13 92.0(11)
Si1 N1 C12 C14 155.5(9)
Zr1 N1 C12 C14 -29.7(10)
Si1 N1 C12 C15A 13.7(9)
Zr1 N1 C12 C15A -171.6(8)
Si1 N1 C12 C13A -100.7(9)
Zr1 N1 C12 C13A 74.1(9)
Si1 N1 C12 C14A 143.8(6)
Zr1 N1 C12 C14A -41.5(8)
Si1 N1 C12 C15 45.3(8)
Zr1 N1 C12 C15 -140.0(7)
C18 Si2 C16 Zr1 -62.8(5)
C17 Si2 C16 Zr1 59.4(5)
C19 Si2 C16 Zr1 178.2(4)
N1 Zr1 C16 Si2 -123.0(4)
C1 Zr1 C16 Si2 161.5(3)
C2 Zr1 C16 Si2 129.0(3)
C5 Zr1 C16 Si2 145.7(4)
C3 Zr1 C16 Si2 100.2(4)
C4 Zr1 C16 Si2 113.8(4)
Ir1 Zr1 C16 Si2 -3.6(5)
Si1 Zr1 C16 Si2 -156.6(3)
C23B Ir1 C20 C24 16.4
C24A Ir1 C20 C24 -8.4
C20A Ir1 C20 C24 136.7
C23A Ir1 C20 C24 24.8
C21A Ir1 C20 C24 105.93(7)
C24B Ir1 C20 C24 -10.4
C22A Ir1 C20 C24 66.05(7)
C22B Ir1 C20 C24 55.70(6)
C21 Ir1 C20 C24 117.18(6)
C22 Ir1 C20 C24 79.41(7)
C23 Ir1 C20 C24 37.1
C23B Ir1 C20 C21 -100.74(6)
C24A Ir1 C20 C21 -125.56(6)
C20A Ir1 C20 C21 19.6
C23A Ir1 C20 C21 -92.35(7)
C21A Ir1 C20 C21 -11.2
C24B Ir1 C20 C21 -127.6
C22A Ir1 C20 C21 -51.12(6)
C22B Ir1 C20 C21 -61.48(6)
C22 Ir1 C20 C21 -37.8
C23 Ir1 C20 C21 -80.04(7)
C23B Ir1 C20 C25 138.2
C24A Ir1 C20 C25 113.41(7)
C20A Ir1 C20 C25 -101.47(7)
C23A Ir1 C20 C25 146.6
C21A Ir1 C20 C25 -132.3
C24B Ir1 C20 C25 111.36(7)
C22A Ir1 C20 C25 -172.2
C22B Ir1 C20 C25 177.5
C21 Ir1 C20 C25 -121.03(6)
C22 Ir1 C20 C25 -158.8
C23 Ir1 C20 C25 158.9
C24 C20 C21 C22 0.0
C25 C20 C21 C22 180.0
Ir1 C20 C21 C22 62.90(11)
C24 C20 C21 C26 180.0
C25 C20 C21 C26 0.0
Ir1 C20 C21 C26 -117.10(11)
C24 C20 C21 Ir1 -62.90(11)
C25 C20 C21 Ir1 117.10(11)
C23B Ir1 C21 C22 -63.33(6)
C24A Ir1 C21 C22 -92.73(7)
C20A Ir1 C21 C22 -130.08(5)
C23A Ir1 C21 C22 -50.36(6)
C21A Ir1 C21 C22 28.5
C24B Ir1 C21 C22 -105.66(6)
C22A Ir1 C21 C22 -9.1
C22B Ir1 C21 C22 -19.5
C20 Ir1 C21 C22 -116.83(6)
C23 Ir1 C21 C22 -37.5
C23B Ir1 C21 C20 53.50(5)
C24A Ir1 C21 C20 24.1
C20A Ir1 C21 C20 -13.2
C23A Ir1 C21 C20 66.47(6)
C21A Ir1 C21 C20 145.3
C24B Ir1 C21 C20 11.2
C22A Ir1 C21 C20 107.70(7)
C22B Ir1 C21 C20 97.32(7)
C22 Ir1 C21 C20 116.83(6)
C23 Ir1 C21 C20 79.34(7)
C23B Ir1 C21 C26 175.2
C24A Ir1 C21 C26 145.8
C20A Ir1 C21 C26 108.43(6)
C23A Ir1 C21 C26 -171.9
C21A Ir1 C21 C26 -92.99(7)
C24B Ir1 C21 C26 132.8
C22A Ir1 C21 C26 -130.62(5)
C22B Ir1 C21 C26 -141.0
C22 Ir1 C21 C26 -121.50(6)
C20 Ir1 C21 C26 121.67(6)
C23 Ir1 C21 C26 -159.0
C20 C21 C22 C23 0.0
C26 C21 C22 C23 180.0
Ir1 C21 C22 C23 63.12(11)
C20 C21 C22 C27 180.0
C26 C21 C22 C27 0.0
Ir1 C21 C22 C27 -116.88(11)
C20 C21 C22 Ir1 -63.12(11)
C26 C21 C22 Ir1 116.88(11)
C23B Ir1 C22 C21 92.27(7)
C24A Ir1 C22 C21 64.70(6)
C20A Ir1 C22 C21 21.6
C23A Ir1 C22 C21 106.39(6)
C21A Ir1 C22 C21 -17.5
C24B Ir1 C22 C21 48.70(5)
C22A Ir1 C22 C21 148.3
C22B Ir1 C22 C21 132.89(5)
C20 Ir1 C22 C21 37.7
C23 Ir1 C22 C21 117.00(6)
C23B Ir1 C22 C23 -24.7
C24A Ir1 C22 C23 -52.30(6)
C20A Ir1 C22 C23 -95.40(7)
C23A Ir1 C22 C23 -10.6
C21A Ir1 C22 C23 -134.51(5)
C24B Ir1 C22 C23 -68.30(6)
C22A Ir1 C22 C23 31.3
C22B Ir1 C22 C23 15.9
C21 Ir1 C22 C23 -117.00(6)
C20 Ir1 C22 C23 -79.30(7)
C23B Ir1 C22 C27 -146.5
C24A Ir1 C22 C27 -174.1
C20A Ir1 C22 C27 142.8
C23A Ir1 C22 C27 -132.43(5)
C21A Ir1 C22 C27 103.67(7)
C24B Ir1 C22 C27 169.9
C22A Ir1 C22 C27 -90.51(7)
C22B Ir1 C22 C27 -105.94(7)
C21 Ir1 C22 C27 121.18(6)
C20 Ir1 C22 C27 158.9
C23 Ir1 C22 C27 -121.82(6)
C21 C22 C23 C24 0.0
C27 C22 C23 C24 180.0
Ir1 C22 C23 C24 62.35(11)
C21 C22 C23 C28 180.0
C27 C22 C23 C28 0.0
Ir1 C22 C23 C28 -117.65(11)
C21 C22 C23 Ir1 -62.35(11)
C27 C22 C23 Ir1 117.65(11)
C23B Ir1 C23 C22 121.47(6)
C24A Ir1 C23 C22 103.68(7)
C20A Ir1 C23 C22 63.28(6)
C23A Ir1 C23 C22 139.52(5)
C21A Ir1 C23 C22 21.0
C24B Ir1 C23 C22 88.94(7)
C22A Ir1 C23 C22 -15.3
C22B Ir1 C23 C22 -20.0
C21 Ir1 C23 C22 37.7
C20 Ir1 C23 C22 80.22(7)
C23B Ir1 C23 C24 4.0
C24A Ir1 C23 C24 -13.8
C20A Ir1 C23 C24 -54.19(6)
C23A Ir1 C23 C24 22.1
C21A Ir1 C23 C24 -96.51(7)
C24B Ir1 C23 C24 -28.5
C22A Ir1 C23 C24 -132.77(6)
C22B Ir1 C23 C24 -137.44(5)
C21 Ir1 C23 C24 -79.73(7)
C22 Ir1 C23 C24 -117.46(6)
C20 Ir1 C23 C24 -37.2
C23B Ir1 C23 C28 -117.56(6)
C24A Ir1 C23 C28 -135.3
C20A Ir1 C23 C28 -175.8
C23A Ir1 C23 C28 -99.51(7)
C21A Ir1 C23 C28 141.9
C24B Ir1 C23 C28 -150.1
C22A Ir1 C23 C28 105.66(7)
C22B Ir1 C23 C28 100.99(7)
C21 Ir1 C23 C28 158.7
C22 Ir1 C23 C28 120.97(6)
C20 Ir1 C23 C28 -158.8
C21 C20 C24 C23 0.0
C25 C20 C24 C23 180.0
Ir1 C20 C24 C23 -62.00(11)
C21 C20 C24 C29 180.0
C25 C20 C24 C29 0.0
Ir1 C20 C24 C29 117.99(11)
C21 C20 C24 Ir1 62.00(11)
C25 C20 C24 Ir1 -118.00(11)
C22 C23 C24 C20 0.0
C28 C23 C24 C20 180.0
Ir1 C23 C24 C20 61.67(11)
C22 C23 C24 C29 180.0
C28 C23 C24 C29 0.0
Ir1 C23 C24 C29 -118.33(11)
C22 C23 C24 Ir1 -61.67(11)
C28 C23 C24 Ir1 118.33(11)
C23B Ir1 C24 C20 -123.89(6)
C24A Ir1 C24 C20 14.7
C20A Ir1 C24 C20 -14.1
C23A Ir1 C24 C20 -127.69(6)
C21A Ir1 C24 C20 -53.42(6)
C24B Ir1 C24 C20 3.8
C22A Ir1 C24 C20 -94.70(7)
C22B Ir1 C24 C20 -102.60(7)
C21 Ir1 C24 C20 -37.6
C22 Ir1 C24 C20 -80.20(7)
C23 Ir1 C24 C20 -117.58(6)
C23B Ir1 C24 C23 -6.3
C24A Ir1 C24 C23 132.24(5)
C20A Ir1 C24 C23 103.52(7)
C23A Ir1 C24 C23 -10.1
C21A Ir1 C24 C23 64.15(7)
C24B Ir1 C24 C23 121.39(5)
C22A Ir1 C24 C23 22.9
C22B Ir1 C24 C23 15.0
C21 Ir1 C24 C23 79.95(7)
C22 Ir1 C24 C23 37.4
C20 Ir1 C24 C23 117.58(6)
C23B Ir1 C24 C29 115.04(6)
C24A Ir1 C24 C29 -106.41(7)
C20A Ir1 C24 C29 -135.1
C23A Ir1 C24 C29 111.25(7)
C21A Ir1 C24 C29 -174.5
C24B Ir1 C24 C29 -117.25(6)
C22A Ir1 C24 C29 144.2
C22B Ir1 C24 C29 136.3
C21 Ir1 C24 C29 -158.7
C22 Ir1 C24 C29 158.7
C20 Ir1 C24 C29 -121.06(6)
C23 Ir1 C24 C29 121.36(6)
C23B Ir1 C20A C24A 27.0
C23A Ir1 C20A C24A 37.6
C21A Ir1 C20A C24A 117.49(6)
C24B Ir1 C20A C24A -9.5
C22A Ir1 C20A C24A 80.07(7)
C22B Ir1 C20A C24A 69.51(7)
C21 Ir1 C20A C24A 126.6
C22 Ir1 C20A C24A 91.88(7)
C20 Ir1 C20A C24A -22.3
C23 Ir1 C20A C24A 50.54(5)
C23B Ir1 C20A C21A -90.53(7)
C24A Ir1 C20A C21A -117.49(6)
C23A Ir1 C20A C21A -79.93(7)
C24B Ir1 C20A C21A -126.96(5)
C22A Ir1 C20A C21A -37.4
C22B Ir1 C20A C21A -47.98(5)
C21 Ir1 C20A C21A 9.1
C22 Ir1 C20A C21A -25.6
C20 Ir1 C20A C21A -139.8
C23 Ir1 C20A C21A -66.95(6)
C23B Ir1 C20A C25A 148.1
C24A Ir1 C20A C25A 121.17(6)
C23A Ir1 C20A C25A 158.7
C21A Ir1 C20A C25A -121.34(6)
C24B Ir1 C20A C25A 111.70(7)
C22A Ir1 C20A C25A -158.8
C22B Ir1 C20A C25A -169.3
C21 Ir1 C20A C25A -112.27(7)
C22 Ir1 C20A C25A -146.9
C20 Ir1 C20A C25A 98.83(7)
C23 Ir1 C20A C25A 171.7
C24A C20A C21A C22A 0.0
C25A C20A C21A C22A 180.0
Ir1 C20A C21A C22A 61.88(11)
C24A C20A C21A C26A 180.0
C25A C20A C21A C26A 0.0
Ir1 C20A C21A C26A -118.12(11)
C24A C20A C21A Ir1 -61.88(11)
C25A C20A C21A Ir1 118.13(11)
C23B Ir1 C21A C22A -50.86(6)
C24A Ir1 C21A C22A -80.04(7)
C20A Ir1 C21A C22A -117.63(6)
C23A Ir1 C21A C22A -37.4
C24B Ir1 C21A C22A -94.02(7)
C22B Ir1 C21A C22A -9.8
C21 Ir1 C21A C22A -131.2
C22 Ir1 C21A C22A 5.2
C20 Ir1 C21A C22A -104.65(7)
C23 Ir1 C21A C22A -25.7
C23B Ir1 C21A C20A 66.77(6)
C24A Ir1 C21A C20A 37.6
C23A Ir1 C21A C20A 80.20(7)
C24B Ir1 C21A C20A 23.6
C22A Ir1 C21A C20A 117.63(6)
C22B Ir1 C21A C20A 107.88(6)
C21 Ir1 C21A C20A -13.5
C22 Ir1 C21A C20A 122.9
C20 Ir1 C21A C20A 13.0
C23 Ir1 C21A C20A 91.93(7)
C23B Ir1 C21A C26A -172.2
C24A Ir1 C21A C26A 158.7
C20A Ir1 C21A C26A 121.08(6)
C23A Ir1 C21A C26A -158.7
C24B Ir1 C21A C26A 144.7
C22A Ir1 C21A C26A -121.29(6)
C22B Ir1 C21A C26A -131.04(5)
C21 Ir1 C21A C26A 107.55(7)
C22 Ir1 C21A C26A -116.06(7)
C20 Ir1 C21A C26A 134.06(5)
C23 Ir1 C21A C26A -147.0
C20A C21A C22A C23A 0.0
C26A C21A C22A C23A 180.0
Ir1 C21A C22A C23A 61.65(11)
C20A C21A C22A C27A 180.0
C26A C21A C22A C27A 0.0
Ir1 C21A C22A C27A -118.35(11)
C20A C21A C22A Ir1 -61.64(11)
C26A C21A C22A Ir1 118.35(11)
C23B Ir1 C22A C23A -13.5
C24A Ir1 C22A C23A -37.5
C20A Ir1 C22A C23A -80.19(7)
C21A Ir1 C22A C23A -117.69(6)
C24B Ir1 C22A C23A -53.24(6)
C22B Ir1 C22A C23A 16.5
C21 Ir1 C22A C23A -102.37(6)
C22 Ir1 C22A C23A -127.4
C20 Ir1 C22A C23A -63.67(6)
C23 Ir1 C22A C23A 8.2
C23B Ir1 C22A C21A 104.21(6)
C24A Ir1 C22A C21A 80.15(7)
C20A Ir1 C22A C21A 37.5
C23A Ir1 C22A C21A 117.69(6)
C24B Ir1 C22A C21A 64.45(6)
C22B Ir1 C22A C21A 134.2
C21 Ir1 C22A C21A 15.3
C22 Ir1 C22A C21A -9.7
C20 Ir1 C22A C21A 54.02(6)
C23 Ir1 C22A C21A 125.9
C23B Ir1 C22A C27A -134.61(5)
C24A Ir1 C22A C27A -158.7
C20A Ir1 C22A C27A 158.7
C23A Ir1 C22A C27A -121.14(6)
C21A Ir1 C22A C27A 121.18(6)
C24B Ir1 C22A C27A -174.4
C22B Ir1 C22A C27A -104.59(7)
C21 Ir1 C22A C27A 136.5
C22 Ir1 C22A C27A 111.50(7)
C20 Ir1 C22A C27A 175.2
C23 Ir1 C22A C27A -112.89(7)
C21A C22A C23A C24A 0.0
C27A C22A C23A C24A 180.0
Ir1 C22A C23A C24A 61.69(11)
C21A C22A C23A C28A 180.0
C27A C22A C23A C28A 0.0
Ir1 C22A C23A C28A -118.31(11)
C21A C22A C23A Ir1 -61.69(11)
C27A C22A C23A Ir1 118.31(11)
C23B Ir1 C23A C22A 126.6
C24A Ir1 C23A C22A 117.58(6)
C20A Ir1 C23A C22A 79.99(7)
C21A Ir1 C23A C22A 37.4
C24B Ir1 C23A C22A 103.70(7)
C22B Ir1 C23A C22A -5.7
C21 Ir1 C23A C22A 54.34(6)
C22 Ir1 C23A C22A 14.4
C20 Ir1 C23A C22A 96.22(7)
C23 Ir1 C23A C22A -18.2
C23B Ir1 C23A C24A 9.1
C20A Ir1 C23A C24A -37.6
C21A Ir1 C23A C24A -80.18(7)
C24B Ir1 C23A C24A -13.9
C22A Ir1 C23A C24A -117.58(6)
C22B Ir1 C23A C24A -123.27(5)
C21 Ir1 C23A C24A -63.24(6)
C22 Ir1 C23A C24A -103.18(6)
C20 Ir1 C23A C24A -21.4
C23 Ir1 C23A C24A -135.7
C23B Ir1 C23A C28A -112.04(7)
C24A Ir1 C23A C28A -121.09(6)
C20A Ir1 C23A C28A -158.7
C21A Ir1 C23A C28A 158.7
C24B Ir1 C23A C28A -134.97(5)
C22A Ir1 C23A C28A 121.32(6)
C22B Ir1 C23A C28A 115.64(6)
C21 Ir1 C23A C28A 175.7
C22 Ir1 C23A C28A 135.7
C20 Ir1 C23A C28A -142.5
C23 Ir1 C23A C28A 103.16(7)
C21A C20A C24A C23A 0.0
C25A C20A C24A C23A 180.0
Ir1 C20A C24A C23A -62.07(11)
C21A C20A C24A C29A 180.0
C25A C20A C24A C29A 0.0
Ir1 C20A C24A C29A 117.93(11)
C21A C20A C24A Ir1 62.07(11)
C25A C20A C24A Ir1 -117.93(11)
C22A C23A C24A C20A 0.0
C28A C23A C24A C20A 180.0
Ir1 C23A C24A C20A 61.95(11)
C22A C23A C24A C29A 180.0
C28A C23A C24A C29A 0.0
Ir1 C23A C24A C29A -118.04(11)
C22A C23A C24A Ir1 -61.96(11)
C28A C23A C24A Ir1 118.04(11)
C23B Ir1 C24A C20A -121.75(5)
C23A Ir1 C24A C20A -117.47(6)
C21A Ir1 C24A C20A -37.5
C24B Ir1 C24A C20A 15.9
C22A Ir1 C24A C20A -80.02(7)
C22B Ir1 C24A C20A -89.20(7)
C21 Ir1 C24A C20A -22.8
C22 Ir1 C24A C20A -65.32(6)
C20 Ir1 C24A C20A 14.5
C23 Ir1 C24A C20A -106.10(6)
C23B Ir1 C24A C23A -4.3
C20A Ir1 C24A C23A 117.47(6)
C21A Ir1 C24A C23A 79.94(7)
C24B Ir1 C24A C23A 133.4
C22A Ir1 C24A C23A 37.4
C22B Ir1 C24A C23A 28.3
C21 Ir1 C24A C23A 94.63(7)
C22 Ir1 C24A C23A 52.15(5)
C20 Ir1 C24A C23A 132.0
C23 Ir1 C24A C23A 11.4
C23B Ir1 C24A C29A 117.04(6)
C20A Ir1 C24A C29A -121.22(6)
C23A Ir1 C24A C29A 121.32(6)
C21A Ir1 C24A C29A -158.7
C24B Ir1 C24A C29A -105.31(7)
C22A Ir1 C24A C29A 158.8
C22B Ir1 C24A C29A 149.6
C21 Ir1 C24A C29A -144.1
C22 Ir1 C24A C29A 173.5
C20 Ir1 C24A C29A -106.71(7)
C23 Ir1 C24A C29A 132.68(5)
C23B Ir1 C20B C21B -79.91(7)
C24A Ir1 C20B C21B -107.49(7)
C20A Ir1 C20B C21B -136.43(6)
C23A Ir1 C20B C21B -68.05(7)
C21A Ir1 C20B C21B 6.3
C24B Ir1 C20B C21B -118.12(6)
C22A Ir1 C20B C21B -26.7
C22B Ir1 C20B C21B -36.9
C21 Ir1 C20B C21B 6.4
C22 Ir1 C20B C21B -17.0
C20 Ir1 C20B C21B -128.50(6)
C23 Ir1 C20B C21B -55.14(6)
C23B Ir1 C20B C24B 38.2
C24A Ir1 C20B C24B 10.6
C20A Ir1 C20B C24B -18.3
C23A Ir1 C20B C24B 50.07(6)
C21A Ir1 C20B C24B 124.43(6)
C22A Ir1 C20B C24B 91.38(7)
C22B Ir1 C20B C24B 81.20(7)
C21 Ir1 C20B C24B 124.53(5)
C22 Ir1 C20B C24B 101.08(7)
C20 Ir1 C20B C24B -10.4
C23 Ir1 C20B C24B 62.98(6)
C23B Ir1 C20B C25B 158.4
C24A Ir1 C20B C25B 130.78(5)
C20A Ir1 C20B C25B 101.84(7)
C23A Ir1 C20B C25B 170.2
C21A Ir1 C20B C25B -115.42(7)
C24B Ir1 C20B C25B 120.15(6)
C22A Ir1 C20B C25B -148.5
C22B Ir1 C20B C25B -158.7
C21 Ir1 C20B C25B -115.32(7)
C22 Ir1 C20B C25B -138.8
C20 Ir1 C20B C25B 109.77(7)
C23 Ir1 C20B C25B -176.9
C24B C20B C21B C22B 0.0
C25B C20B C21B C22B 180.0
Ir1 C20B C21B C22B 60.13(11)
C24B C20B C21B C26B 180.0
C25B C20B C21B C26B 0.0
Ir1 C20B C21B C26B -119.87(11)
C24B C20B C21B Ir1 -60.13(11)
C25B C20B C21B Ir1 119.87(11)
C23B Ir1 C21B C22B -38.1
C24A Ir1 C21B C22B -66.46(7)
C20A Ir1 C21B C22B -105.44(7)
C23A Ir1 C21B C22B -24.7
C21A Ir1 C21B C22B -133.14(6)
C24B Ir1 C21B C22B -81.18(7)
C22A Ir1 C21B C22B 9.2
C21 Ir1 C21B C22B -120.98(6)
C22 Ir1 C21B C22B 8.2
C20 Ir1 C21B C22B -91.78(7)
C23 Ir1 C21B C22B -14.1
C23B Ir1 C21B C20B 80.13(7)
C24A Ir1 C21B C20B 51.78(6)
C20A Ir1 C21B C20B 12.8
C23A Ir1 C21B C20B 93.51(7)
C21A Ir1 C21B C20B -14.9
C24B Ir1 C21B C20B 37.1
C22A Ir1 C21B C20B 127.40(6)
C22B Ir1 C21B C20B 118.24(6)
C21 Ir1 C21B C20B -2.7
C22 Ir1 C21B C20B 126.4
C20 Ir1 C21B C20B 26.5
C23 Ir1 C21B C20B 104.14(6)
C23B Ir1 C21B C26B -158.3
C24A Ir1 C21B C26B 173.3
C20A Ir1 C21B C26B 134.32(5)
C23A Ir1 C21B C26B -145.0
C21A Ir1 C21B C26B 106.62(7)
C24B Ir1 C21B C26B 158.6
C22A Ir1 C21B C26B -111.08(7)
C22B Ir1 C21B C26B -120.24(6)
C21 Ir1 C21B C26B 118.78(6)
C22 Ir1 C21B C26B -112.07(7)
C20 Ir1 C21B C26B 148.0
C23 Ir1 C21B C26B -134.34(5)
C20B C21B C22B C23B 0.0
C26B C21B C22B C23B 180.0
Ir1 C21B C22B C23B 61.50(11)
C20B C21B C22B C27B 180.0
C26B C21B C22B C27B 0.0
Ir1 C21B C22B C27B -118.49(11)
C20B C21B C22B Ir1 -61.50(11)
C26B C21B C22B Ir1 118.49(11)
C24A Ir1 C22B C23B -22.7
C20A Ir1 C22B C23B -65.48(6)
C23A Ir1 C22B C23B 14.6
C21A Ir1 C22B C23B -105.68(6)
C24B Ir1 C22B C23B -38.3
C22A Ir1 C22B C23B -144.1
C21 Ir1 C22B C23B -89.49(6)
C22 Ir1 C22B C23B -122.79(5)
C20 Ir1 C22B C23B -48.39(5)
C23 Ir1 C22B C23B 23.2
C23B Ir1 C22B C21B 116.90(6)
C24A Ir1 C22B C21B 94.19(7)
C20A Ir1 C22B C21B 51.42(6)
C23A Ir1 C22B C21B 131.47(5)
C21A Ir1 C22B C21B 11.2
C24B Ir1 C22B C21B 78.56(7)
C22A Ir1 C22B C21B -27.2
C21 Ir1 C22B C21B 27.4
C22 Ir1 C22B C21B -5.9
C20 Ir1 C22B C21B 68.51(7)
C23 Ir1 C22B C21B 140.1
C23B Ir1 C22B C27B -120.45(6)
C24A Ir1 C22B C27B -143.2
C20A Ir1 C22B C27B 174.1
C23A Ir1 C22B C27B -105.87(7)
C21A Ir1 C22B C27B 133.87(5)
C24B Ir1 C22B C27B -158.8
C22A Ir1 C22B C27B 95.45(7)
C21 Ir1 C22B C27B 150.1
C22 Ir1 C22B C27B 116.76(6)
C20 Ir1 C22B C27B -168.8
C23 Ir1 C22B C27B -97.20(7)
C21B C22B C23B C24B 0.0
C27B C22B C23B C24B 180.0
Ir1 C22B C23B C24B 64.15(11)
C21B C22B C23B C28B 180.0
C27B C22B C23B C28B 0.0
Ir1 C22B C23B C28B -115.85(11)
C21B C22B C23B Ir1 -64.15(11)
C27B C22B C23B Ir1 115.85(11)
C24A Ir1 C23B C22B 131.86(5)
C20A Ir1 C23B C22B 92.50(6)
C23A Ir1 C23B C22B -35.4
C21A Ir1 C23B C22B 49.32(5)
C24B Ir1 C23B C22B 116.07(6)
C22A Ir1 C23B C22B 7.8
C21 Ir1 C23B C22B 66.50(6)
C22 Ir1 C23B C22B 23.1
C20 Ir1 C23B C22B 108.89(6)
C23 Ir1 C23B C22B -17.5
C24A Ir1 C23B C24B 15.8
C20A Ir1 C23B C24B -23.6
C23A Ir1 C23B C24B -151.5
C21A Ir1 C23B C24B -66.75(6)
C22A Ir1 C23B C24B -108.23(6)
C22B Ir1 C23B C24B -116.07(6)
C21 Ir1 C23B C24B -49.6
C22 Ir1 C23B C24B -92.93(6)
C20 Ir1 C23B C24B -7.2
C23 Ir1 C23B C24B -133.6
C24A Ir1 C23B C28B -106.09(6)
C20A Ir1 C23B C28B -145.4
C23A Ir1 C23B C28B 86.62(7)
C21A Ir1 C23B C28B 171.4
C24B Ir1 C23B C28B -121.89(6)
C22A Ir1 C23B C28B 129.9
C22B Ir1 C23B C28B 122.05(6)
C21 Ir1 C23B C28B -171.5
C22 Ir1 C23B C28B 145.2
C20 Ir1 C23B C28B -129.06(5)
C23 Ir1 C23B C28B 104.51(6)
C22B C23B C24B C20B 0.0
C28B C23B C24B C20B 180.0
Ir1 C23B C24B C20B 64.36(11)
C22B C23B C24B C29B 180.0
C28B C23B C24B C29B 0.0
Ir1 C23B C24B C29B -115.64(11)
C22B C23B C24B Ir1 -64.36(11)
C28B C23B C24B Ir1 115.64(11)
C21B C20B C24B C23B 0.0
C25B C20B C24B C23B 180.0
Ir1 C20B C24B C23B -61.83(11)
C21B C20B C24B C29B 180.0
C25B C20B C24B C29B 0.0
Ir1 C20B C24B C29B 118.17(11)
C21B C20B C24B Ir1 61.83(11)
C25B C20B C24B Ir1 -118.17(11)
C24A Ir1 C24B C23B -28.8
C20A Ir1 C24B C23B 127.08(6)
C23A Ir1 C24B C23B 7.6
C21A Ir1 C24B C23B 90.55(7)
C22A Ir1 C24B C23B 48.42(5)
C22B Ir1 C24B C23B 38.3
C21 Ir1 C24B C23B 103.90(6)
C22 Ir1 C24B C23B 62.71(6)
C20 Ir1 C24B C23B 147.8
C23 Ir1 C24B C23B 19.9
C23B Ir1 C24B C20B -116.74(6)
C24A Ir1 C24B C20B -145.6
C20A Ir1 C24B C20B 10.3
C23A Ir1 C24B C20B -109.13(6)
C21A Ir1 C24B C20B -26.2
C22A Ir1 C24B C20B -68.32(7)
C22B Ir1 C24B C20B -78.47(7)
C21 Ir1 C24B C20B -12.8
C22 Ir1 C24B C20B -54.02(5)
C20 Ir1 C24B C20B 31.0
C23 Ir1 C24B C20B -96.85(6)
C23B Ir1 C24B C29B 120.59(6)
C24A Ir1 C24B C29B 91.75(7)
C20A Ir1 C24B C29B -112.33(7)
C23A Ir1 C24B C29B 128.20(5)
C21A Ir1 C24B C29B -148.9
C22A Ir1 C24B C29B 169.0
C22B Ir1 C24B C29B 158.9
C21 Ir1 C24B C29B -135.5
C22 Ir1 C24B C29B -176.7
C20 Ir1 C24B C29B -91.63(7)
C23 Ir1 C24B C29B 140.5
